data_1515752
loop_
_publ_author_name
'Lu, Jung-Tang'
'Lee, Ching-Kuan'
'Lin, Ivan J. B.'

_publ_section_title
;
 Ionic liquid crystals derived from 4-hydroxypyridine
;
_journal_issue 7
_journal_name_full 'Soft Matter'
_journal_page_first 3491
_journal_paper_doi 10.1039/c0sm01376e
_journal_volume 7
_journal_year 2011
_chemical_formula_sum 'C21 H38 Cl N O'
_chemical_formula_weight 355.97
_chemical_name_systematic
;

?

;
_space_group_IT_number 2
_symmetry_cell_setting triclinic
_symmetry_space_group_name_Hall '-P 1'
_symmetry_space_group_name_H-M 'P -1'
_atom_sites_solution_hydrogens geom
_atom_sites_solution_primary direct
_atom_sites_solution_secondary difmap
_audit_creation_method SHELXL-97
_cell_angle_alpha 92.227(2)
_cell_angle_beta 93.436(2)
_cell_angle_gamma 102.045(2)
_cell_formula_units_Z 2
_cell_length_a 5.0633(2)
_cell_length_b 7.8476(3)
_cell_length_c 28.8648(9)
_cell_measurement_reflns_used 4394
_cell_measurement_temperature 273(2)
_cell_measurement_theta_max 27.52
_cell_measurement_theta_min 2.79
_cell_volume 1118.12(7)
_computing_cell_refinement 'Bruker SMART'
_computing_data_collection 'Bruker SMART'
_computing_data_reduction 'Bruker SAINT'
_computing_molecular_graphics 'Bruker SHELXTL'
_computing_publication_material 'Bruker SHELXTL'
_computing_structure_refinement 'SHELXL-97 (Sheldrick, 1997)'
_computing_structure_solution 'SHELXS-97 (Sheldrick, 1990)'
_diffrn_ambient_temperature 273(2)
_diffrn_measured_fraction_theta_full 0.994
_diffrn_measured_fraction_theta_max 0.994
_diffrn_measurement_device_type 'CCD area detector'
_diffrn_measurement_method 'phi and omega scans'
_diffrn_radiation_monochromator graphite
_diffrn_radiation_source 'fine-focus sealed tube'
_diffrn_radiation_type MoK\a
_diffrn_radiation_wavelength 0.71073
_diffrn_reflns_av_R_equivalents 0.0342
_diffrn_reflns_av_sigmaI/netI 0.0442
_diffrn_reflns_limit_h_max 6
_diffrn_reflns_limit_h_min -6
_diffrn_reflns_limit_k_max 10
_diffrn_reflns_limit_k_min -10
_diffrn_reflns_limit_l_max 37
_diffrn_reflns_limit_l_min -37
_diffrn_reflns_number 16173
_diffrn_reflns_theta_full 28.04
_diffrn_reflns_theta_max 28.04
_diffrn_reflns_theta_min 0.71
_exptl_absorpt_coefficient_mu 0.178
_exptl_absorpt_correction_T_max 0.9163
_exptl_absorpt_correction_T_min 0.7172
_exptl_absorpt_correction_type none
_exptl_crystal_colour clear
_exptl_crystal_density_diffrn 1.057
_exptl_crystal_density_method 'not measured'
_exptl_crystal_F_000 392
_exptl_crystal_size_max 0.100
_exptl_crystal_size_mid 0.10
_exptl_crystal_size_min 0.090
_refine_diff_density_max 0.343
_refine_diff_density_min -0.393
_refine_diff_density_rms 0.072
_refine_ls_extinction_coef 0.017(5)
_refine_ls_extinction_expression Fc^*^=kFc[1+0.001xFc^2^\l^3^/sin(2\q)]^-1/4^
_refine_ls_extinction_method SHELXL
_refine_ls_goodness_of_fit_ref 1.071
_refine_ls_hydrogen_treatment constr
_refine_ls_matrix_type full
_refine_ls_number_parameters 229
_refine_ls_number_reflns 5404
_refine_ls_number_restraints 0
_refine_ls_restrained_S_all 1.071
_refine_ls_R_factor_all 0.0983
_refine_ls_R_factor_gt 0.0564
_refine_ls_shift/su_max 0.001
_refine_ls_shift/su_mean 0.000
_refine_ls_structure_factor_coef Fsqd
_refine_ls_weighting_details 'calc w=1/[\s^2^(Fo^2^)+(0.1152P)^2^+0.0000P] where P=(Fo^2^+2Fc^2^)/3'
_refine_ls_weighting_scheme calc
_refine_ls_wR_factor_gt 0.1710
_refine_ls_wR_factor_ref 0.1997
_reflns_number_gt 3348
_reflns_number_total 5404
_reflns_threshold_expression >2sigma(I)
_cod_data_source_file c0sm01376e.txt
_cod_data_source_block 41026am
_cod_depositor_comments
;
The following automatic conversions were performed:

'_symmetry_cell_setting' value 'Triclinic' changed to 'triclinic'
according to
/usr/data/users/saulius/automatic-downloads/retrospective/RSC/lib/dictionaries/cif_core.dic
dictionary named 'cif_core.dic' version 2.4.2 from 2011-04-26.

Automatic conversion script
Id: cif_fix_values 2281 2013-09-26 08:29:07Z andrius 
;
_cod_original_sg_symbol_H-M P-1
_cod_database_code 1515752

loop_
_symmetry_equiv_pos_as_xyz
'x, y, z'
'-x, -y, -z'

loop_
_atom_site_label
_atom_site_type_symbol
_atom_site_fract_x
_atom_site_fract_y
_atom_site_fract_z
_atom_site_U_iso_or_equiv
_atom_site_adp_type
_atom_site_occupancy
_atom_site_symmetry_multiplicity
_atom_site_calc_flag
_atom_site_refinement_flags
Cl1 Cl 0.05565(10) 0.86552(8) 0.399689(17) 0.0607(2) Uani 1 1 d .
C5 C 0.5765(4) 1.2405(3) 0.35866(6) 0.0513(5) Uani 1 1 d .
H5A H 0.5674 1.3554 0.3483 0.062 Uiso 1 1 calc R
H5B H 0.3944 1.1810 0.3644 0.062 Uiso 1 1 calc R
C6 C 0.6777(4) 1.1408(3) 0.32059(6) 0.0504(5) Uani 1 1 d .
H6A H 0.6890 1.0259 0.3307 0.061 Uiso 1 1 calc R
H6B H 0.8580 1.2012 0.3140 0.061 Uiso 1 1 calc R
C4 C 0.8200(4) 1.1771(3) 0.47930(7) 0.0500(5) Uani 1 1 d .
H4 H 0.7577 1.1099 0.5038 0.060 Uiso 1 1 calc R
C3 C 0.6687(4) 1.1616(3) 0.43822(7) 0.0504(5) Uani 1 1 d .
H3 H 0.5056 1.0802 0.4347 0.061 Uiso 1 1 calc R
C1 C 1.1517(4) 1.3938(3) 0.44738(7) 0.0521(5) Uani 1 1 d .
H1 H 1.3177 1.4724 0.4497 0.063 Uiso 1 1 calc R
C2 C 0.9877(4) 1.3758(3) 0.40737(7) 0.0523(5) Uani 1 1 d .
H2 H 1.0422 1.4447 0.3827 0.063 Uiso 1 1 calc R
C10 C 0.4821(4) 0.9152(3) 0.15182(7) 0.0537(5) Uani 1 1 d .
H10A H 0.4823 0.7970 0.1604 0.064 Uiso 1 1 calc R
H10B H 0.6661 0.9700 0.1458 0.064 Uiso 1 1 calc R
C7 C 0.4907(4) 1.1223(3) 0.27673(7) 0.0530(5) Uani 1 1 d .
H7A H 0.3107 1.0633 0.2838 0.064 Uiso 1 1 calc R
H7B H 0.4795 1.2379 0.2672 0.064 Uiso 1 1 calc R
C11 C 0.3034(4) 0.9075(3) 0.10735(7) 0.0533(5) Uani 1 1 d .
H11A H 0.1194 0.8529 0.1134 0.064 Uiso 1 1 calc R
H11B H 0.3032 1.0258 0.0988 0.064 Uiso 1 1 calc R
C8 C 0.5779(4) 1.0232(3) 0.23660(7) 0.0542(5) Uani 1 1 d .
H8A H 0.5801 0.9057 0.2456 0.065 Uiso 1 1 calc R
H8B H 0.7612 1.0788 0.2304 0.065 Uiso 1 1 calc R
C9 C 0.3973(4) 1.0131(3) 0.19217(7) 0.0541(5) Uani 1 1 d .
H9A H 0.2141 0.9573 0.1984 0.065 Uiso 1 1 calc R
H9B H 0.3945 1.1308 0.1834 0.065 Uiso 1 1 calc R
C16 C 0.1975(4) 0.5969(3) -0.10318(7) 0.0544(5) Uani 1 1 d .
H16A H 0.1967 0.4787 -0.0945 0.065 Uiso 1 1 calc R
H16B H 0.3820 0.6509 -0.1091 0.065 Uiso 1 1 calc R
C14 C 0.2926(4) 0.7037(3) -0.01829(7) 0.0541(5) Uani 1 1 d .
H14A H 0.4766 0.7585 -0.0243 0.065 Uiso 1 1 calc R
H14B H 0.2933 0.5855 -0.0097 0.065 Uiso 1 1 calc R
C12 C 0.3869(4) 0.8093(3) 0.06664(7) 0.0538(5) Uani 1 1 d .
H12A H 0.3869 0.6909 0.0751 0.065 Uiso 1 1 calc R
H12B H 0.5709 0.8638 0.0605 0.065 Uiso 1 1 calc R
C13 C 0.2080(4) 0.8021(3) 0.02241(6) 0.0537(5) Uani 1 1 d .
H13A H 0.2080 0.9205 0.0139 0.064 Uiso 1 1 calc R
H13B H 0.0240 0.7475 0.0285 0.064 Uiso 1 1 calc R
C15 C 0.1146(4) 0.6953(3) -0.06273(7) 0.0549(5) Uani 1 1 d .
H15A H -0.0694 0.6409 -0.0566 0.066 Uiso 1 1 calc R
H15B H 0.1146 0.8134 -0.0714 0.066 Uiso 1 1 calc R
C17 C 0.0219(4) 0.5887(3) -0.14775(7) 0.0547(5) Uani 1 1 d .
H17A H -0.1627 0.5345 -0.1419 0.066 Uiso 1 1 calc R
H17B H 0.0227 0.7069 -0.1565 0.066 Uiso 1 1 calc R
C18 C 0.1066(4) 0.4901(3) -0.18792(7) 0.0571(5) Uani 1 1 d .
H18A H 0.1057 0.3720 -0.1791 0.068 Uiso 1 1 calc R
H18B H 0.2915 0.5442 -0.1936 0.068 Uiso 1 1 calc R
C20 C 0.0242(7) 0.3827(4) -0.27213(9) 0.0891(8) Uani 1 1 d .
H20A H 0.2058 0.4374 -0.2782 0.134 Uiso 1 1 calc R
H20B H -0.0941 0.3832 -0.2994 0.134 Uiso 1 1 calc R
H20C H 0.0187 0.2645 -0.2641 0.134 Uiso 1 1 calc R
C19 C -0.0663(5) 0.4812(3) -0.23254(7) 0.0675(6) Uani 1 1 d .
H19A H -0.2511 0.4262 -0.2271 0.081 Uiso 1 1 calc R
H19B H -0.0661 0.5991 -0.2415 0.081 Uiso 1 1 calc R
N1 N 0.7483(3) 1.2603(2) 0.40277(5) 0.0450(4) Uani 1 1 d .
C21 C 1.0688(4) 1.2942(3) 0.48439(6) 0.0445(4) Uani 1 1 d .
O1 O 1.2304(3) 1.3145(2) 0.52307(5) 0.0614(4) Uani 1 1 d .
H1A H 1.1499 1.2615 0.5437 0.092 Uiso 1 1 calc R
O2 O 0.4785(5) 0.6487(3) 0.36453(10) 0.1146(8) Uani 1 1 d .

loop_
_atom_site_aniso_label
_atom_site_aniso_U_11
_atom_site_aniso_U_22
_atom_site_aniso_U_33
_atom_site_aniso_U_23
_atom_site_aniso_U_13
_atom_site_aniso_U_12
Cl1 0.0537(3) 0.0764(4) 0.0486(3) 0.0066(2) 0.0035(2) 0.0059(2)
C5 0.0517(11) 0.0667(13) 0.0368(10) 0.0039(9) 0.0023(8) 0.0153(9)
C6 0.0550(11) 0.0593(12) 0.0391(10) 0.0021(9) 0.0000(8) 0.0179(9)
C4 0.0497(11) 0.0581(12) 0.0378(10) 0.0084(8) 0.0079(8) -0.0012(9)
C3 0.0428(10) 0.0613(13) 0.0419(10) 0.0051(9) 0.0071(8) -0.0026(9)
C1 0.0480(11) 0.0549(12) 0.0471(11) -0.0004(9) 0.0096(8) -0.0048(9)
C2 0.0579(12) 0.0532(12) 0.0423(10) 0.0046(9) 0.0131(9) 0.0005(9)
C10 0.0568(12) 0.0647(13) 0.0410(11) 0.0014(9) -0.0032(9) 0.0181(10)
C7 0.0549(11) 0.0630(13) 0.0419(10) 0.0005(9) -0.0006(8) 0.0159(9)
C11 0.0578(12) 0.0645(13) 0.0390(10) -0.0005(9) -0.0013(9) 0.0180(10)
C8 0.0583(12) 0.0654(14) 0.0400(10) -0.0016(9) -0.0032(9) 0.0184(10)
C9 0.0567(12) 0.0649(13) 0.0418(10) -0.0001(9) -0.0032(9) 0.0175(10)
C16 0.0567(12) 0.0656(13) 0.0430(11) 0.0016(10) 0.0021(9) 0.0182(10)
C14 0.0569(12) 0.0657(14) 0.0420(11) 0.0019(9) 0.0022(9) 0.0182(10)
C12 0.0561(12) 0.0652(13) 0.0421(11) -0.0001(9) -0.0003(9) 0.0190(10)
C13 0.0576(12) 0.0650(14) 0.0404(10) 0.0005(9) 0.0002(9) 0.0189(10)
C15 0.0575(12) 0.0678(14) 0.0414(11) 0.0033(9) 0.0010(9) 0.0180(10)
C17 0.0569(12) 0.0661(14) 0.0426(11) 0.0035(9) 0.0004(9) 0.0173(10)
C18 0.0628(13) 0.0651(14) 0.0445(11) 0.0023(10) 0.0021(9) 0.0166(10)
C20 0.122(2) 0.096(2) 0.0468(14) -0.0051(13) 0.0033(14) 0.0185(17)
C19 0.0823(16) 0.0756(16) 0.0443(12) 0.0029(11) -0.0044(11) 0.0181(13)
N1 0.0466(9) 0.0521(9) 0.0361(8) 0.0012(7) 0.0078(6) 0.0091(7)
C21 0.0422(10) 0.0514(11) 0.0388(9) -0.0019(8) 0.0057(7) 0.0073(8)
O1 0.0500(8) 0.0825(11) 0.0431(8) 0.0010(7) 0.0002(6) -0.0039(7)
O2 0.0930(15) 0.0910(15) 0.151(2) -0.0108(14) 0.0010(14) 0.0037(11)

loop_
_atom_type_symbol
_atom_type_description
_atom_type_scat_dispersion_real
_atom_type_scat_dispersion_imag
_atom_type_scat_source
C C 0.0033 0.0016 'International Tables Vol C Tables 4.2.6.8 and 6.1.1.4'
H H 0.0000 0.0000 'International Tables Vol C Tables 4.2.6.8 and 6.1.1.4'
N N 0.0061 0.0033 'International Tables Vol C Tables 4.2.6.8 and 6.1.1.4'
O O 0.0106 0.0060 'International Tables Vol C Tables 4.2.6.8 and 6.1.1.4'
Cl Cl 0.1484 0.1585 'International Tables Vol C Tables 4.2.6.8 and 6.1.1.4'

loop_
_geom_angle_atom_site_label_1
_geom_angle_atom_site_label_2
_geom_angle_atom_site_label_3
_geom_angle
N1 C5 C6 113.48(15)
C5 C6 C7 110.89(16)
C3 C4 C21 119.52(18)
N1 C3 C4 121.74(18)
C2 C1 C21 119.43(18)
N1 C2 C1 121.49(18)
C9 C10 C11 114.41(17)
C8 C7 C6 114.34(16)
C12 C11 C10 114.78(17)
C7 C8 C9 113.97(17)
C10 C9 C8 114.59(17)
C15 C16 C17 115.30(17)
C15 C14 C13 114.79(17)
C11 C12 C13 114.51(17)
C12 C13 C14 114.32(17)
C16 C15 C14 114.93(17)
C18 C17 C16 114.82(17)
C17 C18 C19 115.34(18)
C20 C19 C18 114.1(2)
C3 N1 C2 119.37(16)
C3 N1 C5 120.12(16)
C2 N1 C5 120.50(16)
O1 C21 C1 118.49(17)
O1 C21 C4 123.10(18)
C1 C21 C4 118.40(17)

loop_
_geom_bond_atom_site_label_1
_geom_bond_atom_site_label_2
_geom_bond_distance
C5 N1 1.482(2)
C5 C6 1.500(3)
C6 C7 1.518(3)
C4 C3 1.360(3)
C4 C21 1.392(3)
C3 N1 1.338(2)
C1 C2 1.366(3)
C1 C21 1.382(3)
C2 N1 1.349(2)
C10 C9 1.503(3)
C10 C11 1.517(3)
C7 C8 1.508(3)
C11 C12 1.509(3)
C8 C9 1.519(3)
C16 C15 1.503(3)
C16 C17 1.511(3)
C14 C15 1.514(3)
C14 C13 1.513(3)
C12 C13 1.513(3)
C17 C18 1.502(3)
C18 C19 1.504(3)
C20 C19 1.502(3)
C21 O1 1.328(2)
